data_7155243
loop_
_publ_author_name
'Ruch, Aaron A.'
'Handa, Sachin'
'Kong, Fanji'
'Nesterov, Vladimir N.'
'Pahls, Dale R.'
'Cundari, Thomas R.'
'Slaughter, LeGrande M'

_publ_section_title
;
 Competing amination and C-H arylation pathways in Pd/xantphos-catalyzed
 transformations of binaphthyl triflates: switchable routes to chiral
 amines and helicene derivatives.
;
_journal_issue 34
_journal_name_full 'Organic &amp; biomolecular chemistry'
_journal_page_first 8123
_journal_page_last 8140
_journal_paper_doi 10.1039/c6ob01102k
_journal_volume 14
_journal_year 2016
_chemical_formula_moiety 'C28 H14 F6'
_chemical_formula_sum 'C28 H14 F6'
_chemical_formula_weight 464.39
_chemical_melting_point 450.5(5)
_chemical_name_systematic 1,3-bis(trifluoromethyl)naphtho[1,2-g]chrysene
_space_group_crystal_system monoclinic
_space_group_IT_number 14
_space_group_name_Hall '-P 2ybc'
_space_group_name_H-M_alt 'P 1 21/c 1'
_symmetry_space_group_name_Hall '-P 2ybc'
_symmetry_space_group_name_H-M 'P 1 21/c 1'
_atom_sites_solution_hydrogens geom
_audit_creation_method SHELXL-2013
_audit_update_record
;
2016-05-13 deposited with the CCDC.
2016-08-10 downloaded from the CCDC.
;
_cell_angle_alpha 90
_cell_angle_beta 99.9067(7)
_cell_angle_gamma 90
_cell_formula_units_Z 4
_cell_length_a 9.81380(10)
_cell_length_b 22.8364(3)
_cell_length_c 9.09370(10)
_cell_measurement_reflns_used 9971
_cell_measurement_temperature 115(2)
_cell_measurement_theta_max 26.33
_cell_measurement_theta_min 2.29
_cell_volume 2007.62(4)
_computing_cell_refinement 'Bruker SAINT'
_computing_data_collection 'Bruker APEX2'
_computing_data_reduction 'Bruker SAINT'
_computing_molecular_graphics 'Bruker SHELXTL'
_computing_publication_material 'Bruker SHELXTL'
_computing_structure_refinement 'SHELXL-2013 (Sheldrick, 2013)'
_computing_structure_solution 'SHELXS-97 (Sheldrick 2008)'
_diffrn_ambient_temperature 115(2)
_diffrn_detector_area_resol_mean 0.75
_diffrn_measured_fraction_theta_full 1.000
_diffrn_measured_fraction_theta_max 0.997
_diffrn_measurement_device_type 'Bruker APEX II CCD'
_diffrn_measurement_method '\f and \w scans'
_diffrn_radiation_monochromator graphite
_diffrn_radiation_probe x-ray
_diffrn_radiation_type MoK\a
_diffrn_radiation_wavelength 0.71073
_diffrn_reflns_av_R_equivalents 0.0436
_diffrn_reflns_av_unetI/netI 0.0248
_diffrn_reflns_Laue_measured_fraction_full 1.000
_diffrn_reflns_Laue_measured_fraction_max 0.997
_diffrn_reflns_limit_h_max 12
_diffrn_reflns_limit_h_min -12
_diffrn_reflns_limit_k_max 28
_diffrn_reflns_limit_k_min -28
_diffrn_reflns_limit_l_max 11
_diffrn_reflns_limit_l_min -11
_diffrn_reflns_number 38424
_diffrn_reflns_point_group_measured_fraction_full 1.000
_diffrn_reflns_point_group_measured_fraction_max 0.997
_diffrn_reflns_theta_full 25.242
_diffrn_reflns_theta_max 26.338
_diffrn_reflns_theta_min 1.783
_diffrn_source 'fine-focus sealed tube'
_diffrn_standards_decay_% N/A
_diffrn_standards_interval_count N/A
_diffrn_standards_interval_time N/A
_diffrn_standards_number 0
_exptl_absorpt_coefficient_mu 0.127
_exptl_absorpt_correction_T_max 0.9949
_exptl_absorpt_correction_T_min 0.9425
_exptl_absorpt_correction_type multi-scan
_exptl_absorpt_process_details 'Bruker SADABS'
_exptl_crystal_colour yellow
_exptl_crystal_density_diffrn 1.536
_exptl_crystal_density_meas ?
_exptl_crystal_description needle
_exptl_crystal_F_000 944
_exptl_crystal_recrystallization_method 'slow diff of n-hexane into THF soln'
_exptl_crystal_size_max 0.470
_exptl_crystal_size_mid 0.160
_exptl_crystal_size_min 0.040
_refine_diff_density_max 0.236
_refine_diff_density_min -0.203
_refine_diff_density_rms 0.041
_refine_ls_extinction_coef 0.0022(5)
_refine_ls_extinction_expression Fc^*^=kFc[1+0.001xFc^2^\l^3^/sin(2\q)]^-1/4^
_refine_ls_extinction_method SHELXL
_refine_ls_goodness_of_fit_ref 1.011
_refine_ls_hydrogen_treatment constr
_refine_ls_matrix_type full
_refine_ls_number_parameters 308
_refine_ls_number_reflns 4088
_refine_ls_number_restraints 0
_refine_ls_restrained_S_all 1.011
_refine_ls_R_factor_all 0.0527
_refine_ls_R_factor_gt 0.0346
_refine_ls_shift/su_max 0.001
_refine_ls_shift/su_mean 0.000
_refine_ls_structure_factor_coef Fsqd
_refine_ls_weighting_details 'w=1/[\s^2^(Fo^2^)+(0.0331P)^2^+0.9508P] where P=(Fo^2^+2Fc^2^)/3'
_refine_ls_weighting_scheme calc
_refine_ls_wR_factor_gt 0.0752
_refine_ls_wR_factor_ref 0.0826
_reflns_Friedel_coverage 0.000
_reflns_number_gt 3187
_reflns_number_total 4088
_reflns_threshold_expression 'I > 2\s(I)'
_cod_data_source_file c6ob01102k2.cif
_cod_data_source_block cmpd4a_lms210
_cod_depositor_comments
;
The following automatic conversions were performed:

'_chemical_melting_point' value '450-451' was changed to '450.5(5)' -
the average value was taken and precision was estimated.

'_exptl_crystal_density_meas' value 'not measured' was changed to '?'
- the value is perceived as not measured.

Automatic conversion script
Id: cif_fix_values 4268 2015-11-12 08:31:59Z antanas 

 Adding full bibliography for 7155241--7155243.cif.
;
_cod_database_code 7155243
_shelx_space_group_comment
; 
The symmetry employed for this shelxl refinement is uniquely defined 
by the following loop, which should always be used as a source of 
symmetry information in preference to the above space-group names. 
They are only intended as comments. 
;
_shelx_estimated_absorpt_t_min 0.943
_shelx_estimated_absorpt_t_max 0.995
_shelxl_version_number 2013-4

loop_
_space_group_symop_operation_xyz
'x, y, z'
'-x, y+1/2, -z+1/2'
'-x, -y, -z'
'x, -y-1/2, z-1/2'

loop_
_atom_site_label
_atom_site_type_symbol
_atom_site_fract_x
_atom_site_fract_y
_atom_site_fract_z
_atom_site_U_iso_or_equiv
_atom_site_adp_type
_atom_site_occupancy
_atom_site_site_symmetry_order
_atom_site_calc_flag
_atom_site_refinement_flags_posn
_atom_site_refinement_flags_adp
C1 C 0.58612(16) 0.36564(6) 0.42661(16) 0.0195(3) Uani 1 1 d . .
C2 C 0.45875(16) 0.35191(7) 0.46860(16) 0.0208(3) Uani 1 1 d . .
C3 C 0.40673(16) 0.38967(7) 0.57139(17) 0.0229(3) Uani 1 1 d . .
H3 H 0.3190 0.3816 0.5976 0.028 Uiso 1 1 calc R U
C4 C 0.47944(17) 0.43680(7) 0.63245(17) 0.0252(4) Uani 1 1 d . .
H4 H 0.4379 0.4632 0.6923 0.030 Uiso 1 1 calc R U
C5 C 0.61617(17) 0.44730(7) 0.60855(16) 0.0224(3) Uani 1 1 d . .
C6 C 0.69991(18) 0.49086(7) 0.68995(18) 0.0275(4) Uani 1 1 d . .
H6 H 0.6597 0.5175 0.7503 0.033 Uiso 1 1 calc R U
C7 C 0.83714(18) 0.49518(7) 0.68318(18) 0.0284(4) Uani 1 1 d . .
H7 H 0.8920 0.5249 0.7375 0.034 Uiso 1 1 calc R U
C8 C 0.89692(17) 0.45534(7) 0.59533(17) 0.0260(4) Uani 1 1 d . .
H8 H 0.9937 0.4567 0.5953 0.031 Uiso 1 1 calc R U
C9 C 0.81714(16) 0.41451(7) 0.50949(17) 0.0229(3) Uani 1 1 d . .
H9 H 0.8593 0.3886 0.4491 0.027 Uiso 1 1 calc R U
C10 C 0.67291(16) 0.41026(6) 0.50917(16) 0.0205(3) Uani 1 1 d . .
C11 C 0.63555(15) 0.32922(6) 0.31509(16) 0.0194(3) Uani 1 1 d . .
C12 C 0.59973(16) 0.26992(7) 0.31148(16) 0.0199(3) Uani 1 1 d . .
C13 C 0.67082(16) 0.23006(7) 0.23074(16) 0.0210(3) Uani 1 1 d . .
H13 H 0.6529 0.1893 0.2353 0.025 Uiso 1 1 calc R U
C14 C 0.76380(16) 0.24947(7) 0.14741(16) 0.0217(3) Uani 1 1 d . .
H14 H 0.8160 0.2220 0.1018 0.026 Uiso 1 1 calc R U
C15 C 0.78422(15) 0.31044(7) 0.12739(16) 0.0210(3) Uani 1 1 d . .
C16 C 0.86325(16) 0.33148(7) 0.02220(17) 0.0252(4) Uani 1 1 d . .
H16 H 0.9101 0.3043 -0.0307 0.030 Uiso 1 1 calc R U
C17 C 0.87355(17) 0.39001(7) -0.00472(18) 0.0281(4) Uani 1 1 d . .
H17 H 0.9277 0.4034 -0.0751 0.034 Uiso 1 1 calc R U
C18 C 0.80339(17) 0.43040(7) 0.07242(18) 0.0283(4) Uani 1 1 d . .
H18 H 0.8081 0.4710 0.0517 0.034 Uiso 1 1 calc R U
C19 C 0.72847(16) 0.41147(7) 0.17719(17) 0.0238(3) Uani 1 1 d . .
H19 H 0.6824 0.4393 0.2288 0.029 Uiso 1 1 calc R U
C20 C 0.71825(15) 0.35121(7) 0.21009(16) 0.0207(3) Uani 1 1 d . .
C21 C 0.48477(15) 0.25093(7) 0.38294(16) 0.0202(3) Uani 1 1 d . .
C22 C 0.39712(16) 0.29429(7) 0.43011(16) 0.0202(3) Uani 1 1 d . .
C23 C 0.26472(16) 0.27502(7) 0.45523(17) 0.0226(3) Uani 1 1 d . .
C24 C 0.23739(17) 0.21609(7) 0.46723(17) 0.0241(3) Uani 1 1 d . .
H24 H 0.1504 0.2039 0.4887 0.029 Uiso 1 1 calc R U
C25 C 0.33637(16) 0.17429(7) 0.44807(17) 0.0229(3) Uani 1 1 d . .
C26 C 0.45544(16) 0.19123(7) 0.39900(16) 0.0213(3) Uani 1 1 d . .
H26 H 0.5182 0.1624 0.3758 0.026 Uiso 1 1 calc R U
C27 C 0.14275(16) 0.31473(7) 0.45909(18) 0.0266(4) Uani 1 1 d . .
F1 F 0.12338(10) 0.32868(4) 0.59860(11) 0.0339(2) Uani 1 1 d . .
F2 F 0.14828(10) 0.36495(4) 0.38529(11) 0.0317(2) Uani 1 1 d . .
F3 F 0.02426(9) 0.28837(4) 0.39543(11) 0.0347(3) Uani 1 1 d . .
C28 C 0.30461(17) 0.11125(7) 0.47054(18) 0.0270(4) Uani 1 1 d . .
F4 F 0.24053(12) 0.10354(4) 0.58745(12) 0.0433(3) Uani 1 1 d . .
F5 F 0.21975(11) 0.08810(4) 0.35292(12) 0.0432(3) Uani 1 1 d . .
F6 F 0.41707(10) 0.07730(4) 0.49228(13) 0.0400(3) Uani 1 1 d . .

loop_
_atom_site_aniso_label
_atom_site_aniso_U_11
_atom_site_aniso_U_22
_atom_site_aniso_U_33
_atom_site_aniso_U_23
_atom_site_aniso_U_13
_atom_site_aniso_U_12
C1 0.0228(8) 0.0177(8) 0.0168(7) 0.0032(6) 0.0000(6) 0.0009(6)
C2 0.0238(8) 0.0187(8) 0.0182(7) 0.0022(6) -0.0010(6) 0.0012(6)
C3 0.0233(8) 0.0238(8) 0.0222(8) 0.0020(6) 0.0054(6) 0.0024(6)
C4 0.0313(9) 0.0228(8) 0.0216(8) -0.0013(6) 0.0052(7) 0.0052(7)
C5 0.0311(9) 0.0173(8) 0.0180(7) 0.0020(6) 0.0017(6) 0.0001(6)
C6 0.0409(10) 0.0194(8) 0.0218(8) -0.0010(6) 0.0038(7) 0.0000(7)
C7 0.0385(10) 0.0213(8) 0.0230(8) 0.0005(7) -0.0015(7) -0.0078(7)
C8 0.0279(9) 0.0246(8) 0.0246(8) 0.0036(7) 0.0017(7) -0.0059(7)
C9 0.0280(9) 0.0197(8) 0.0206(8) 0.0022(6) 0.0034(6) -0.0016(6)
C10 0.0270(8) 0.0163(7) 0.0175(7) 0.0037(6) 0.0019(6) -0.0004(6)
C11 0.0194(8) 0.0205(8) 0.0165(7) 0.0002(6) -0.0018(6) 0.0012(6)
C12 0.0216(8) 0.0212(8) 0.0151(7) 0.0009(6) -0.0019(6) -0.0003(6)
C13 0.0235(8) 0.0182(8) 0.0193(7) -0.0018(6) -0.0021(6) 0.0001(6)
C14 0.0221(8) 0.0240(8) 0.0173(7) -0.0043(6) -0.0017(6) 0.0028(6)
C15 0.0175(8) 0.0262(8) 0.0175(7) -0.0007(6) -0.0020(6) 0.0001(6)
C16 0.0223(8) 0.0314(9) 0.0212(8) -0.0022(7) 0.0021(6) 0.0019(7)
C17 0.0294(9) 0.0320(9) 0.0238(8) 0.0039(7) 0.0072(7) -0.0021(7)
C18 0.0338(9) 0.0247(9) 0.0258(8) 0.0048(7) 0.0041(7) -0.0008(7)
C19 0.0262(8) 0.0234(8) 0.0215(8) -0.0001(6) 0.0029(6) 0.0013(7)
C20 0.0206(8) 0.0235(8) 0.0168(7) -0.0002(6) -0.0004(6) -0.0005(6)
C21 0.0219(8) 0.0219(8) 0.0149(7) -0.0008(6) -0.0021(6) -0.0005(6)
C22 0.0217(8) 0.0214(8) 0.0155(7) 0.0027(6) -0.0018(6) 0.0004(6)
C23 0.0221(8) 0.0240(8) 0.0203(7) 0.0025(6) -0.0003(6) 0.0000(6)
C24 0.0224(8) 0.0261(9) 0.0228(8) 0.0039(6) 0.0007(6) -0.0029(6)
C25 0.0251(8) 0.0218(8) 0.0199(7) 0.0023(6) -0.0017(6) -0.0016(6)
C26 0.0237(8) 0.0210(8) 0.0178(7) -0.0010(6) -0.0002(6) 0.0000(6)
C27 0.0222(8) 0.0256(9) 0.0306(9) 0.0035(7) 0.0006(7) -0.0015(7)
F1 0.0305(5) 0.0384(6) 0.0346(5) -0.0004(4) 0.0106(4) 0.0050(4)
F2 0.0284(5) 0.0244(5) 0.0410(6) 0.0090(4) 0.0019(4) 0.0031(4)
F3 0.0209(5) 0.0311(5) 0.0488(6) 0.0037(5) -0.0033(4) -0.0008(4)
C28 0.0264(9) 0.0258(9) 0.0281(9) 0.0045(7) 0.0032(7) -0.0004(7)
F4 0.0618(7) 0.0301(6) 0.0446(6) 0.0142(5) 0.0275(6) 0.0030(5)
F5 0.0508(7) 0.0299(6) 0.0431(6) 0.0042(5) -0.0079(5) -0.0164(5)
F6 0.0330(6) 0.0237(5) 0.0635(7) 0.0104(5) 0.0083(5) 0.0032(4)

loop_
_atom_type_symbol
_atom_type_description
_atom_type_scat_dispersion_real
_atom_type_scat_dispersion_imag
_atom_type_scat_source
C C 0.0033 0.0016 'International Tables Vol C Tables 4.2.6.8 and 6.1.1.4'
H H 0.0000 0.0000 'International Tables Vol C Tables 4.2.6.8 and 6.1.1.4'
F F 0.0171 0.0103 'International Tables Vol C Tables 4.2.6.8 and 6.1.1.4'

loop_
_geom_angle_atom_site_label_1
_geom_angle_atom_site_label_2
_geom_angle_atom_site_label_3
_geom_angle
C2 C1 C10 119.13(13)
C2 C1 C11 118.70(13)
C10 C1 C11 121.63(13)
C1 C2 C3 118.56(14)
C1 C2 C22 119.07(14)
C3 C2 C22 121.26(14)
C4 C3 C2 121.64(15)
C4 C3 H3 119.2
C2 C3 H3 119.2
C3 C4 C5 121.15(15)
C3 C4 H4 119.4
C5 C4 H4 119.4
C6 C5 C4 121.26(14)
C6 C5 C10 119.71(15)
C4 C5 C10 118.85(14)
C7 C6 C5 121.12(15)
C7 C6 H6 119.4
C5 C6 H6 119.4
C6 C7 C8 119.47(15)
C6 C7 H7 120.3
C8 C7 H7 120.3
C9 C8 C7 120.72(16)
C9 C8 H8 119.6
C7 C8 H8 119.6
C8 C9 C10 121.30(15)
C8 C9 H9 119.4
C10 C9 H9 119.4
C9 C10 C5 117.29(14)
C9 C10 C1 123.07(14)
C5 C10 C1 119.21(14)
C12 C11 C20 119.24(13)
C12 C11 C1 117.16(13)
C20 C11 C1 123.59(13)
C11 C12 C13 119.17(14)
C11 C12 C21 119.17(14)
C13 C12 C21 121.55(14)
C14 C13 C12 120.99(14)
C14 C13 H13 119.5
C12 C13 H13 119.5
C13 C14 C15 120.94(14)
C13 C14 H14 119.5
C15 C14 H14 119.5
C16 C15 C20 119.21(14)
C16 C15 C14 121.62(14)
C20 C15 C14 119.11(14)
C17 C16 C15 121.29(15)
C17 C16 H16 119.4
C15 C16 H16 119.4
C16 C17 C18 119.61(15)
C16 C17 H17 120.2
C18 C17 H17 120.2
C19 C18 C17 120.44(16)
C19 C18 H18 119.8
C17 C18 H18 119.8
C18 C19 C20 121.32(15)
C18 C19 H19 119.3
C20 C19 H19 119.3
C19 C20 C15 118.02(14)
C19 C20 C11 123.07(14)
C15 C20 C11 118.74(14)
C26 C21 C22 119.83(14)
C26 C21 C12 121.43(14)
C22 C21 C12 118.66(13)
C21 C22 C23 116.56(14)
C21 C22 C2 116.75(13)
C23 C22 C2 126.05(14)
C24 C23 C22 120.54(14)
C24 C23 C27 114.77(14)
C22 C23 C27 124.54(14)
C23 C24 C25 120.57(15)
C23 C24 H24 119.7
C25 C24 H24 119.7
C26 C25 C24 119.80(14)
C26 C25 C28 121.59(14)
C24 C25 C28 118.45(14)
C25 C26 C21 120.44(14)
C25 C26 H26 119.8
C21 C26 H26 119.8
F2 C27 F3 105.93(12)
F2 C27 F1 107.09(13)
F3 C27 F1 104.94(12)
F2 C27 C23 113.84(13)
F3 C27 C23 110.56(13)
F1 C27 C23 113.82(13)
F6 C28 F4 107.20(13)
F6 C28 F5 105.81(13)
F4 C28 F5 105.60(13)
F6 C28 C25 113.14(13)
F4 C28 C25 111.91(14)
F5 C28 C25 112.63(13)

loop_
_geom_bond_atom_site_label_1
_geom_bond_atom_site_label_2
_geom_bond_distance
C1 C2 1.404(2)
C1 C10 1.452(2)
C1 C11 1.458(2)
C2 C3 1.429(2)
C2 C22 1.465(2)
C3 C4 1.356(2)
C3 H3 0.9500
C4 C5 1.416(2)
C4 H4 0.9500
C5 C6 1.415(2)
C5 C10 1.420(2)
C6 C7 1.362(2)
C6 H6 0.9500
C7 C8 1.404(2)
C7 H7 0.9500
C8 C9 1.372(2)
C8 H8 0.9500
C9 C10 1.418(2)
C9 H9 0.9500
C11 C12 1.398(2)
C11 C20 1.445(2)
C12 C13 1.425(2)
C12 C21 1.461(2)
C13 C14 1.357(2)
C13 H13 0.9500
C14 C15 1.423(2)
C14 H14 0.9500
C15 C16 1.415(2)
C15 C20 1.421(2)
C16 C17 1.366(2)
C16 H16 0.9500
C17 C18 1.408(2)
C17 H17 0.9500
C18 C19 1.370(2)
C18 H18 0.9500
C19 C20 1.415(2)
C19 H19 0.9500
C21 C26 1.406(2)
C21 C22 1.425(2)
C22 C23 1.427(2)
C23 C24 1.380(2)
C23 C27 1.507(2)
C24 C25 1.394(2)
C24 H24 0.9500
C25 C26 1.376(2)
C25 C28 1.495(2)
C26 H26 0.9500
C27 F2 1.3345(18)
C27 F3 1.3483(18)
C27 F1 1.3528(19)
C28 F6 1.3353(19)
C28 F4 1.3367(19)
C28 F5 1.3455(19)

loop_
_geom_torsion_atom_site_label_1
_geom_torsion_atom_site_label_2
_geom_torsion_atom_site_label_3
_geom_torsion_atom_site_label_4
_geom_torsion
C10 C1 C2 C3 11.9(2)
C11 C1 C2 C3 -176.39(13)
C10 C1 C2 C22 -156.23(13)
C11 C1 C2 C22 15.5(2)
C1 C2 C3 C4 -2.3(2)
C22 C2 C3 C4 165.54(14)
C2 C3 C4 C5 -6.4(2)
C3 C4 C5 C6 -170.06(15)
C3 C4 C5 C10 5.1(2)
C4 C5 C6 C7 170.22(15)
C10 C5 C6 C7 -4.9(2)
C5 C6 C7 C8 -0.7(2)
C6 C7 C8 C9 4.0(2)
C7 C8 C9 C10 -1.5(2)
C8 C9 C10 C5 -4.1(2)
C8 C9 C10 C1 -176.44(14)
C6 C5 C10 C9 7.1(2)
C4 C5 C10 C9 -168.10(14)
C6 C5 C10 C1 179.83(14)
C4 C5 C10 C1 4.6(2)
C2 C1 C10 C9 159.16(14)
C11 C1 C10 C9 -12.3(2)
C2 C1 C10 C5 -13.1(2)
C11 C1 C10 C5 175.45(13)
C2 C1 C11 C12 -32.1(2)
C10 C1 C11 C12 139.42(14)
C2 C1 C11 C20 147.91(14)
C10 C1 C11 C20 -40.6(2)
C20 C11 C12 C13 14.7(2)
C1 C11 C12 C13 -165.30(13)
C20 C11 C12 C21 -161.61(13)
C1 C11 C12 C21 18.4(2)
C11 C12 C13 C14 -5.7(2)
C21 C12 C13 C14 170.57(14)
C12 C13 C14 C15 -5.6(2)
C13 C14 C15 C16 -169.54(14)
C13 C14 C15 C20 7.5(2)
C20 C15 C16 C17 -2.2(2)
C14 C15 C16 C17 174.84(15)
C15 C16 C17 C18 -0.6(2)
C16 C17 C18 C19 1.9(2)
C17 C18 C19 C20 -0.5(2)
C18 C19 C20 C15 -2.2(2)
C18 C19 C20 C11 -177.27(15)
C16 C15 C20 C19 3.5(2)
C14 C15 C20 C19 -173.62(14)
C16 C15 C20 C11 178.79(13)
C14 C15 C20 C11 1.7(2)
C12 C11 C20 C19 162.36(14)
C1 C11 C20 C19 -17.6(2)
C12 C11 C20 C15 -12.7(2)
C1 C11 C20 C15 167.30(14)
C11 C12 C21 C26 -171.92(13)
C13 C12 C21 C26 11.8(2)
C11 C12 C21 C22 11.3(2)
C13 C12 C21 C22 -164.98(13)
C26 C21 C22 C23 -15.9(2)
C12 C21 C22 C23 161.01(13)
C26 C21 C22 C2 155.59(13)
C12 C21 C22 C2 -27.54(19)
C1 C2 C22 C21 14.1(2)
C3 C2 C22 C21 -153.73(14)
C1 C2 C22 C23 -175.40(14)
C3 C2 C22 C23 16.8(2)
C21 C22 C23 C24 14.7(2)
C2 C22 C23 C24 -155.88(15)
C21 C22 C23 C27 -160.49(14)
C2 C22 C23 C27 29.0(2)
C22 C23 C24 C25 -3.0(2)
C27 C23 C24 C25 172.59(14)
C23 C24 C25 C26 -8.0(2)
C23 C24 C25 C28 176.67(14)
C24 C25 C26 C21 6.7(2)
C28 C25 C26 C21 -178.14(14)
C22 C21 C26 C25 5.6(2)
C12 C21 C26 C25 -171.23(13)
C24 C23 C27 F2 -152.03(14)
C22 C23 C27 F2 23.4(2)
C24 C23 C27 F3 -32.95(19)
C22 C23 C27 F3 142.46(14)
C24 C23 C27 F1 84.86(17)
C22 C23 C27 F1 -99.73(17)
C26 C25 C28 F6 23.0(2)
C24 C25 C28 F6 -161.73(14)
C26 C25 C28 F4 144.25(15)
C24 C25 C28 F4 -40.5(2)
C26 C25 C28 F5 -96.95(17)
C24 C25 C28 F5 78.32(18)
